data_7046623
loop_
_publ_author_name
'Li, Jiaoyan'
'Ma, Yingmiao'
'Wang, Zheng'
'Liu, Qingbin'
'Solan, Gregory'
'&#x9A6C;, &#x8273;&#x5E73;'
'Sun, Wen Hua'

_publ_section_title
;
 An air and moisture tolerant iminotrihydroquinoline-ruthenium(II)
 catalyst for the transfer hydrogenation of ketones
;
_journal_name_full 'Dalton Transactions'
_journal_paper_doi 10.1039/C8DT01919C
_journal_year 2018
_chemical_absolute_configuration unk
_chemical_formula_moiety 'C45 H40 Cl2 N2 P2 Ru'
_chemical_formula_sum 'C45 H40 Cl2 N2 P2 Ru'
_chemical_formula_weight 841.69
_space_group_crystal_system orthorhombic
_space_group_IT_number 33
_space_group_name_Hall 'P 2c -2n'
_space_group_name_H-M_alt 'P n a 21'
_symmetry_Int_Tables_number 33
_symmetry_space_group_name_Hall 'P 2c -2n'
_symmetry_space_group_name_H-M 'P n a 21'
_atom_sites_solution_primary direct
_audit_block_doi 10.5517/ccdc.csd.cc1q7v2w
_audit_creation_date 2016-06-23
_audit_creation_method
;
Olex2 1.2
(compiled 2016.02.19 svn.r3266 for OlexSys, GUI svn.r5155)
;
_audit_update_record
;
2017-11-20 deposited with the CCDC.
2018-06-12 downloaded from the CCDC.
;
_cell_angle_alpha 90
_cell_angle_beta 90
_cell_angle_gamma 90
_cell_formula_units_Z 4
_cell_length_a 25.284(5)
_cell_length_b 9.6695(19)
_cell_length_c 15.833(3)
_cell_measurement_reflns_used 13929
_cell_measurement_temperature 173.1500
_cell_measurement_theta_max 27.4805
_cell_measurement_theta_min 1.2862
_cell_volume 3870.9(13)
_computing_cell_refinement 'CrystalClear (Rigaku Inc., 2007)'
_computing_data_collection 'CrystalClear (Rigaku Inc., 2007)'
_computing_data_reduction 'CrystalClear (Rigaku Inc., 2007)'
_computing_molecular_graphics 'Olex2 (Dolomanov et al., 2009)'
_computing_publication_material 'Olex2 (Dolomanov et al., 2009)'
_computing_structure_refinement 'olex2.refine (Bourhis et al., 2015)'
_computing_structure_solution
;
????
;
_diffrn_ambient_temperature 173.1500
_diffrn_detector_area_resol_mean 28.5714
_diffrn_measured_fraction_theta_full 0.9975
_diffrn_measured_fraction_theta_max 0.9975
_diffrn_measurement_details
;
scan:
    Number of images: 360
               Slice: -110.0000 - 70.0000
         Image width: 0.5000
            Exp time: 10.0000
       Rotation axis: Omega
               Omega: 0.0000
                 Chi: 45.0000
                 Phi: 180.0000
                 XTD: 45.0357
              2theta: -20.0272
scan:
    Number of images: 360
               Slice: -110.0000 - 70.0000
         Image width: 0.5000
            Exp time: 10.0000
       Rotation axis: Omega
               Omega: 0.0000
                 Chi: 45.0000
                 Phi: 270.0000
                 XTD: 45.0357
              2theta: -20.0272
scan:
    Number of images: 318
               Slice: -110.0000 - 49.0000
         Image width: 0.5000
            Exp time: 10.0000
       Rotation axis: Omega
               Omega: 0.0000
                 Chi: 45.0000
                 Phi: 0.0000
                 XTD: 45.0357
              2theta: -20.0272
;
_diffrn_measurement_device
;
Saturn724+ (2x2 bin mode)
;
_diffrn_measurement_device_details
;
AFC10: Fixed Chi 2 circle
;
_diffrn_measurement_device_type 'multiwire proportional'
_diffrn_measurement_method dtprofit.ref
_diffrn_orient_matrix_type d*Trek
_diffrn_orient_matrix_UB_11 -0.0995
_diffrn_orient_matrix_UB_12 -0.0271
_diffrn_orient_matrix_UB_13 0.0082
_diffrn_orient_matrix_UB_21 -0.0166
_diffrn_orient_matrix_UB_22 0.0609
_diffrn_orient_matrix_UB_23 -0.0009
_diffrn_orient_matrix_UB_31 -0.0028
_diffrn_orient_matrix_UB_32 -0.0014
_diffrn_orient_matrix_UB_33 -0.0394
_diffrn_radiation_detector CCD
_diffrn_radiation_monochromator Confocal
_diffrn_radiation_type 'Mo K\a'
_diffrn_radiation_wavelength 0.71073
_diffrn_reflns_av_R_equivalents 0.0522
_diffrn_reflns_av_unetI/netI 0.0309
_diffrn_reflns_limit_h_max 32
_diffrn_reflns_limit_h_min -32
_diffrn_reflns_limit_k_max 12
_diffrn_reflns_limit_k_min -12
_diffrn_reflns_limit_l_max 20
_diffrn_reflns_limit_l_min -20
_diffrn_reflns_number 43776
_diffrn_reflns_theta_full 27.4924
_diffrn_reflns_theta_max 27.49
_diffrn_reflns_theta_min 2.25
_diffrn_source 'Rotating Anode'
_diffrn_source_current 24.0000
_diffrn_source_power 1.2000
_diffrn_source_voltage 50.0000
_exptl_absorpt_coefficient_mu 0.661
_exptl_absorpt_correction_T_max 1.00000
_exptl_absorpt_correction_T_min 0.78964
_exptl_absorpt_correction_type multi-scan
_exptl_crystal_colour brown
_exptl_crystal_colour_primary brown
_exptl_crystal_density_diffrn 1.4460
_exptl_crystal_description Plate
_exptl_crystal_F_000 1725.5374
_exptl_crystal_size_max 0.327
_exptl_crystal_size_mid 0.276
_exptl_crystal_size_min 0.081
_refine_diff_density_max 0.9355
_refine_diff_density_min -0.7217
_refine_diff_density_rms 0.0830
_refine_ls_abs_structure_details 'Flack, H. D. (1983). Acta Cryst. A39, 876-881.'
_refine_ls_abs_structure_Flack -0.02(2)
_refine_ls_d_res_high 0.7698
_refine_ls_d_res_low 9.0316
_refine_ls_goodness_of_fit_ref 1.0431
_refine_ls_hydrogen_treatment mixture
_refine_ls_matrix_type full
_refine_ls_number_constraints 77
_refine_ls_number_parameters 469
_refine_ls_number_reflns 8873
_refine_ls_number_restraints 0
_refine_ls_restrained_S_all 1.0431
_refine_ls_R_factor_all 0.0364
_refine_ls_R_factor_gt 0.0349
_refine_ls_shift/su_max 0.0000
_refine_ls_shift/su_mean 0.0000
_refine_ls_structure_factor_coef Fsqd
_refine_ls_weighting_details 'w=1/[\s^2^(Fo^2^)+(0.0411P)^2^+3.3017P] where P=(Fo^2^+2Fc^2^)/3'
_refine_ls_weighting_scheme calc
_refine_ls_wR_factor_gt 0.0840
_refine_ls_wR_factor_ref 0.0847
_reflns_Friedel_coverage 0.997
_reflns_limit_h_max 32
_reflns_limit_h_min -32
_reflns_limit_k_max 12
_reflns_limit_k_min -12
_reflns_limit_l_max 20
_reflns_limit_l_min -20
_reflns_number_gt 8772
_reflns_number_total 8873
_reflns_threshold_expression I>=2u(I)
_cod_data_source_file c8dt01919c3.cif
_cod_data_source_block cis
_cod_original_sg_symbol_Hall ' P 2c -2n'
_cod_database_code 7046623
_diffrn_number_total 9193
_olex2_refinement_description
;
1. Twinned data refinement
 Scales: 1.02(2) -0.02(2)
2. Fixed Uiso
 At 1.2 times of:
  All C(H) groups, All C(H,H) groups, All N(H) groups
3.a Secondary CH2 refined with riding coordinates:
 C5(H5a,H5b), C6(H6a,H6b), C7(H7a,H7b)
3.b Aromatic/amide H refined with riding coordinates:
 N2(H2), C1(H1), C2(H2a), C3(H3), C11(H11), C12(H12), C13(H13), C14(H14),
 C15(H15), C17(H17), C18(H18), C19(H19), C20(H20), C21(H21), C23(H23), C24(H24),
  C25(H25), C26(H26), C27(H27), C29(H29), C30(H30), C31(H31), C32(H32),
 C33(H33), C35(H35), C36(H36), C37(H37), C38(H38), C39(H39), C41(H41), C42(H42),
  C43(H43), C44(H44), C45(H45)
;
_olex2_submission_special_instructions 'No special instructions were received'

loop_
_space_group_symop_id
_space_group_symop_operation_xyz
1 x,y,z
2 -x,-y,z+1/2
3 -x+1/2,y+1/2,z+1/2
4 x+1/2,-y+1/2,z

loop_
_atom_site_label
_atom_site_type_symbol
_atom_site_fract_x
_atom_site_fract_y
_atom_site_fract_z
_atom_site_U_iso_or_equiv
_atom_site_adp_type
_atom_site_occupancy
_atom_site_refinement_flags_posn
Ru1 Ru 0.068063(8) 0.83534(2) 0.469052(12) 0.02201(6) Uani 1.000000 .
Cl1 Cl 0.03797(3) 0.85207(8) 0.61545(4) 0.03038(15) Uani 1.000000 .
Cl2 Cl 0.07637(3) 0.58360(7) 0.46498(5) 0.02942(13) Uani 1.000000 .
P1 P 0.15644(3) 0.84538(7) 0.51669(4) 0.02236(14) Uani 1.000000 .
P2 P -0.02016(3) 0.81060(8) 0.42117(4) 0.02311(14) Uani 1.000000 .
N1 N 0.09231(10) 0.8637(3) 0.34627(15) 0.0292(5) Uani 1.000000 .
N2 N 0.06331(10) 1.0464(3) 0.45836(19) 0.0341(6) Uani 1.000000 .
H2 H 0.05474(10) 1.0977(3) 0.50056(19) 0.0410(7) Uiso 1.000000 R
C1 C 0.10802(13) 0.7670(4) 0.2926(2) 0.0354(7) Uani 1.000000 .
H1 H 0.10782(13) 0.6747(4) 0.3091(2) 0.0425(8) Uiso 1.000000 R
C2 C 0.12501(15) 0.8029(5) 0.2110(2) 0.0448(9) Uani 1.000000 .
H2a H 0.13603(15) 0.7339(5) 0.1741(2) 0.0538(11) Uiso 1.000000 R
C3 C 0.12556(16) 0.9371(5) 0.1852(2) 0.0487(9) Uani 1.000000 .
H3 H 0.13764(16) 0.9598(5) 0.1315(2) 0.0584(11) Uiso 1.000000 R
C4 C 0.10798(15) 1.0401(4) 0.2396(2) 0.0413(8) Uani 1.000000 .
C5 C 0.1050(2) 1.1883(5) 0.2143(3) 0.0600(12) Uani 1.000000 .
H5a H 0.1361(2) 1.2111(5) 0.1811(3) 0.0720(15) Uiso 1.000000 R
H5b H 0.0742(2) 1.2017(5) 0.1788(3) 0.0720(15) Uiso 1.000000 R
C6 C 0.1018(4) 1.2867(6) 0.2891(4) 0.110(3) Uani 1.000000 .
H6a H 0.1375(4) 1.3029(6) 0.3092(4) 0.133(4) Uiso 1.000000 R
H6b H 0.0883(4) 1.3744(6) 0.2685(4) 0.133(4) Uiso 1.000000 R
C7 C 0.0698(2) 1.2457(5) 0.3609(3) 0.0621(13) Uani 1.000000 .
H7a H 0.0800(2) 1.3010(5) 0.4093(3) 0.0746(15) Uiso 1.000000 R
H7b H 0.0330(2) 1.2662(5) 0.3485(3) 0.0746(15) Uiso 1.000000 R
C8 C 0.07406(18) 1.0995(4) 0.3836(3) 0.0518(10) Uani 1.000000 .
C9 C 0.09210(12) 0.9996(3) 0.32080(19) 0.0299(6) Uani 1.000000 .
C10 C 0.17997(13) 1.0232(3) 0.53607(19) 0.0299(6) Uani 1.000000 .
C11 C 0.22505(14) 1.0832(3) 0.5027(2) 0.0356(7) Uani 1.000000 .
H11 H 0.24613(14) 1.0331(3) 0.4655(2) 0.0427(8) Uiso 1.000000 R
C12 C 0.23917(16) 1.2183(4) 0.5244(2) 0.0439(8) Uani 1.000000 .
H12 H 0.26954(16) 1.2576(4) 0.5016(2) 0.0526(10) Uiso 1.000000 R
C13 C 0.20833(17) 1.2931(4) 0.5792(3) 0.0461(9) Uani 1.000000 .
H13 H 0.21768(17) 1.3833(4) 0.5931(3) 0.0554(11) Uiso 1.000000 R
C14 C 0.16324(16) 1.2343(4) 0.6141(2) 0.0431(8) Uani 1.000000 .
H14 H 0.14233(16) 1.2850(4) 0.6512(2) 0.0517(10) Uiso 1.000000 R
C15 C 0.14954(13) 1.1003(4) 0.5934(2) 0.0360(7) Uani 1.000000 .
H15 H 0.11975(13) 1.0605(4) 0.6179(2) 0.0433(9) Uiso 1.000000 R
C16 C 0.20357(12) 0.7701(3) 0.44188(17) 0.0267(6) Uani 1.000000 .
C17 C 0.21643(13) 0.8346(3) 0.3662(2) 0.0306(7) Uani 1.000000 .
H17 H 0.20279(13) 0.9220(3) 0.3550(2) 0.0367(8) Uiso 1.000000 R
C18 C 0.24888(14) 0.7727(4) 0.3070(2) 0.0391(8) Uani 1.000000 .
H18 H 0.25737(14) 0.8189(4) 0.2573(2) 0.0469(9) Uiso 1.000000 R
C19 C 0.26865(16) 0.6417(4) 0.3221(2) 0.0439(9) Uani 1.000000 .
H19 H 0.29055(16) 0.5994(4) 0.2826(2) 0.0526(10) Uiso 1.000000 R
C20 C 0.25582(18) 0.5746(4) 0.3954(3) 0.0528(10) Uani 1.000000 .
H20 H 0.26895(18) 0.4862(4) 0.4054(3) 0.0634(13) Uiso 1.000000 R
C21 C 0.22336(15) 0.6373(4) 0.4550(2) 0.0403(8) Uani 1.000000 .
H21 H 0.21474(15) 0.5901(4) 0.5043(2) 0.0484(10) Uiso 1.000000 R
C22 C 0.17660(11) 0.7632(3) 0.61664(18) 0.0268(6) Uani 1.000000 .
C23 C 0.22063(14) 0.8132(4) 0.6606(2) 0.0404(8) Uani 1.000000 .
H23 H 0.23844(14) 0.8910(4) 0.6410(2) 0.0484(10) Uiso 1.000000 R
C24 C 0.23779(15) 0.7472(5) 0.7334(2) 0.0462(9) Uani 1.000000 .
H24 H 0.26722(15) 0.7804(5) 0.7622(2) 0.0554(10) Uiso 1.000000 R
C25 C 0.21146(15) 0.6329(4) 0.7631(2) 0.0406(8) Uani 1.000000 .
H25 H 0.22309(15) 0.5892(4) 0.8121(2) 0.0487(10) Uiso 1.000000 R
C26 C 0.16758(15) 0.5823(3) 0.72049(19) 0.0346(7) Uani 1.000000 .
H26 H 0.14979(15) 0.5049(3) 0.74063(19) 0.0415(8) Uiso 1.000000 R
C27 C 0.15028(14) 0.6488(3) 0.64691(18) 0.0289(6) Uani 1.000000 .
H27 H 0.12080(14) 0.6154(3) 0.61829(18) 0.0346(7) Uiso 1.000000 R
C28 C -0.05714(12) 0.9740(3) 0.41204(19) 0.0273(6) Uani 1.000000 .
C29 C -0.08437(14) 1.0191(4) 0.3412(2) 0.0386(8) Uani 1.000000 .
H29 H -0.08638(14) 0.9628(4) 0.2936(2) 0.0463(9) Uiso 1.000000 R
C30 C -0.10878(17) 1.1486(4) 0.3408(2) 0.0463(9) Uani 1.000000 .
H30 H -0.12656(17) 1.1785(4) 0.2927(2) 0.0555(11) Uiso 1.000000 R
C31 C -0.10674(15) 1.2323(4) 0.4110(2) 0.0416(8) Uani 1.000000 .
H31 H -0.12215(15) 1.3196(4) 0.4099(2) 0.0499(10) Uiso 1.000000 R
C32 C -0.08166(15) 1.1856(4) 0.4829(2) 0.0387(8) Uani 1.000000 .
H32 H -0.08126(15) 1.2404(4) 0.5312(2) 0.0464(9) Uiso 1.000000 R
C33 C -0.05701(13) 1.0573(3) 0.48352(18) 0.0319(7) Uani 1.000000 .
H33 H -0.04021(13) 1.0268(3) 0.53234(18) 0.0382(8) Uiso 1.000000 R
C34 C -0.02479(11) 0.7309(3) 0.31662(19) 0.0281(6) Uani 1.000000 .
C35 C -0.01487(13) 0.8073(4) 0.2437(2) 0.0338(7) Uani 1.000000 .
H35 H -0.00603(13) 0.9004(4) 0.2477(2) 0.0406(8) Uiso 1.000000 R
C36 C -0.01819(14) 0.7443(5) 0.1649(2) 0.0430(9) Uani 1.000000 .
H36 H -0.01249(14) 0.7961(5) 0.1163(2) 0.0516(10) Uiso 1.000000 R
C37 C -0.02984(15) 0.6059(5) 0.1584(2) 0.0522(11) Uani 1.000000 .
H37 H -0.03342(15) 0.5654(5) 0.1055(2) 0.0627(13) Uiso 1.000000 R
C38 C -0.03623(16) 0.5269(4) 0.2301(3) 0.0507(10) Uani 1.000000 .
H38 H -0.04220(16) 0.4323(4) 0.2255(3) 0.0609(12) Uiso 1.000000 R
C39 C -0.03373(13) 0.5892(4) 0.3097(2) 0.0374(7) Uani 1.000000 .
H39 H -0.03804(13) 0.5359(4) 0.3581(2) 0.0449(9) Uiso 1.000000 R
C40 C -0.06796(11) 0.7072(3) 0.48133(19) 0.0261(6) Uani 1.000000 .
C41 C -0.12166(12) 0.7204(4) 0.4639(3) 0.0426(7) Uani 1.000000 .
H41 H -0.13313(12) 0.7838(4) 0.4237(3) 0.0511(9) Uiso 1.000000 R
C42 C -0.15795(14) 0.6393(4) 0.5064(3) 0.0518(11) Uani 1.000000 .
H42 H -0.19381(14) 0.6486(4) 0.4947(3) 0.0621(13) Uiso 1.000000 R
C43 C -0.14130(13) 0.5437(4) 0.5666(2) 0.0403(8) Uani 1.000000 .
H43 H -0.16582(13) 0.4883(4) 0.5944(2) 0.0483(9) Uiso 1.000000 R
C44 C -0.08834(13) 0.5320(3) 0.5845(2) 0.0327(7) Uani 1.000000 .
H44 H -0.07703(13) 0.4689(3) 0.6251(2) 0.0392(8) Uiso 1.000000 R
C45 C -0.05132(13) 0.6142(3) 0.5423(2) 0.0283(6) Uani 1.000000 .
H45 H -0.01555(13) 0.6064(3) 0.5552(2) 0.0339(7) Uiso 1.000000 R

loop_
_atom_site_aniso_label
_atom_site_aniso_U_11
_atom_site_aniso_U_22
_atom_site_aniso_U_33
_atom_site_aniso_U_12
_atom_site_aniso_U_13
_atom_site_aniso_U_23
Ru1 0.02228(10) 0.02393(10) 0.01982(9) -0.00072(7) -0.00167(9) 0.00208(11)
Cl1 0.0307(4) 0.0363(4) 0.0242(3) 0.0015(3) 0.0006(3) -0.0035(3)
Cl2 0.0335(3) 0.0249(3) 0.0299(3) 0.0014(2) -0.0014(4) -0.0028(4)
P1 0.0213(3) 0.0262(4) 0.0196(3) -0.0002(3) -0.0012(3) 0.0011(3)
P2 0.0225(3) 0.0248(3) 0.0220(3) 0.0004(3) -0.0029(3) -0.0000(3)
N1 0.0280(13) 0.0360(14) 0.0235(12) -0.0008(11) -0.0027(9) 0.0032(10)
N2 0.0334(12) 0.0397(14) 0.0294(15) 0.0013(10) -0.0022(11) -0.0013(13)
C1 0.0355(17) 0.0385(18) 0.0321(15) -0.0016(14) -0.0049(13) -0.0050(14)
C2 0.043(2) 0.063(2) 0.0286(16) -0.0105(18) 0.0037(14) -0.0132(16)
C3 0.056(2) 0.069(3) 0.0216(15) -0.014(2) -0.0036(14) -0.0003(16)
C4 0.0443(19) 0.048(2) 0.0321(16) -0.0115(17) -0.0070(14) 0.0084(15)
C5 0.063(3) 0.064(3) 0.053(2) -0.017(2) -0.012(2) 0.029(2)
C6 0.167(8) 0.044(3) 0.121(6) 0.013(4) 0.070(6) 0.018(3)
C7 0.079(3) 0.0280(19) 0.079(3) -0.004(2) -0.013(3) 0.006(2)
C8 0.067(3) 0.034(2) 0.054(2) 0.0071(18) 0.016(2) 0.0073(17)
C9 0.0321(15) 0.0305(16) 0.0270(14) -0.0030(12) -0.0036(12) 0.0072(12)
C10 0.0325(16) 0.0279(15) 0.0292(14) 0.0003(13) -0.0053(11) -0.0002(12)
C11 0.0376(17) 0.0295(16) 0.0397(16) -0.0021(13) 0.0040(13) -0.0023(13)
C12 0.050(2) 0.0314(17) 0.050(2) -0.0097(16) 0.0034(18) -0.0008(16)
C13 0.060(2) 0.0256(17) 0.052(2) -0.0027(16) -0.0140(19) -0.0057(15)
C14 0.048(2) 0.0380(19) 0.0433(18) 0.0059(16) -0.0039(17) -0.0139(16)
C15 0.0299(15) 0.0399(18) 0.0384(17) -0.0022(14) 0.0003(13) -0.0113(14)
C16 0.0257(13) 0.0282(14) 0.0262(13) -0.0042(11) -0.0002(10) -0.0043(10)
C17 0.0269(15) 0.0371(18) 0.0276(14) -0.0008(12) 0.0044(12) 0.0017(12)
C18 0.0357(17) 0.049(2) 0.0322(16) -0.0066(15) 0.0098(13) -0.0001(15)
C19 0.046(2) 0.045(2) 0.0400(18) 0.0040(16) 0.0188(16) -0.0079(16)
C20 0.070(3) 0.0340(19) 0.054(2) 0.0133(18) 0.022(2) 0.0008(16)
C21 0.0507(19) 0.0346(16) 0.036(2) 0.0068(14) 0.0116(15) 0.0020(14)
C22 0.0249(14) 0.0333(15) 0.0221(13) 0.0031(12) -0.0021(11) -0.0027(12)
C23 0.0286(16) 0.056(2) 0.0369(17) -0.0064(15) -0.0061(14) 0.0084(16)
C24 0.0363(18) 0.063(2) 0.0393(18) 0.0033(18) -0.0147(15) 0.0020(18)
C25 0.047(2) 0.0457(19) 0.0287(15) 0.0214(17) -0.0080(14) 0.0034(14)
C26 0.0500(19) 0.0279(15) 0.0258(14) 0.0098(14) -0.0032(13) -0.0002(12)
C27 0.0374(17) 0.0261(14) 0.0231(13) 0.0048(12) -0.0030(12) -0.0000(11)
C28 0.0287(14) 0.0255(14) 0.0276(13) 0.0015(12) -0.0032(11) -0.0003(12)
C29 0.0447(18) 0.0414(19) 0.0297(16) 0.0136(16) -0.0103(13) -0.0033(14)
C30 0.061(2) 0.045(2) 0.0327(17) 0.0225(18) -0.0122(16) 0.0034(15)
C31 0.054(2) 0.0290(16) 0.0421(18) 0.0158(15) 0.0003(16) 0.0036(14)
C32 0.0487(18) 0.0343(16) 0.033(2) 0.0089(14) 0.0026(14) -0.0052(13)
C33 0.0353(15) 0.0336(15) 0.0268(17) 0.0081(12) -0.0025(11) -0.0015(12)
C34 0.0230(13) 0.0323(16) 0.0290(14) 0.0038(12) -0.0062(11) -0.0070(12)
C35 0.0296(16) 0.0464(19) 0.0256(14) 0.0008(14) -0.0037(12) -0.0024(14)
C36 0.0364(17) 0.067(3) 0.0252(15) 0.0121(17) -0.0022(13) -0.0070(16)
C37 0.0376(19) 0.079(3) 0.0397(19) 0.023(2) -0.0127(15) -0.030(2)
C38 0.049(2) 0.044(2) 0.059(2) 0.0093(18) -0.0149(18) -0.0275(19)
C39 0.0376(17) 0.0307(17) 0.0438(18) 0.0059(14) -0.0098(14) -0.0095(14)
C40 0.0247(12) 0.0261(13) 0.0275(18) 0.0001(10) -0.0004(10) 0.0011(12)
C41 0.0318(15) 0.0437(18) 0.0523(19) -0.0014(13) -0.0080(18) 0.015(2)
C42 0.0231(16) 0.056(2) 0.076(3) -0.0051(15) -0.0067(17) 0.023(2)
C43 0.0285(16) 0.0366(18) 0.056(2) -0.0048(14) 0.0054(15) 0.0052(16)
C44 0.0334(16) 0.0258(15) 0.0388(17) -0.0027(13) 0.0036(13) 0.0069(13)
C45 0.0239(13) 0.0270(14) 0.0339(14) 0.0004(12) 0.0002(11) 0.0013(12)

loop_
_atom_type_symbol
_atom_type_scat_dispersion_real
_atom_type_scat_dispersion_imag
_atom_type_scat_Cromer_Mann_a1
_atom_type_scat_Cromer_Mann_a2
_atom_type_scat_Cromer_Mann_a3
_atom_type_scat_Cromer_Mann_a4
_atom_type_scat_Cromer_Mann_b1
_atom_type_scat_Cromer_Mann_b2
_atom_type_scat_Cromer_Mann_b3
_atom_type_scat_Cromer_Mann_b4
_atom_type_scat_Cromer_Mann_c
_atom_type_scat_source
_atom_type_scat_dispersion_source
Ru -1.23940 0.83517 19.26740 12.91820 4.86337 1.56756 0.80852 8.43467 24.79970 94.29280 5.37873983383 'International Tables Volume C Table 6.1.1.4 (pp. 500-502)' 'Henke, Gullikson and Davis, At. Data and Nucl. Data Tables, 1993, 54, 2'
C 0.00347 0.00161 2.31000 1.02000 1.58860 0.86500 20.84390 10.20750 0.56870 51.65120 0.215599998832 'International Tables Volume C Table 6.1.1.4 (pp. 500-502)' 'Henke, Gullikson and Davis, At. Data and Nucl. Data Tables, 1993, 54, 2'
Cl 0.14873 0.16029 11.46040 7.19640 6.25560 1.64550 0.01040 1.16620 18.51940 47.77840 -9.55739974976 'International Tables Volume C Table 6.1.1.4 (pp. 500-502)' 'Henke, Gullikson and Davis, At. Data and Nucl. Data Tables, 1993, 54, 2'
H 0.00000 0.00000 0.49300 0.32291 0.14019 0.04081 10.51090 26.12570 3.14236 57.79970 0.0030380000826 'International Tables Volume C Table 6.1.1.4 (pp. 500-502)' 'Henke, Gullikson and Davis, At. Data and Nucl. Data Tables, 1993, 54, 2'
N 0.00653 0.00323 12.21260 3.13220 2.01250 1.16630 0.00570 9.89330 28.99750 0.58260 -11.5290002823 'International Tables Volume C Table 6.1.1.4 (pp. 500-502)' 'Henke, Gullikson and Davis, At. Data and Nucl. Data Tables, 1993, 54, 2'
P 0.10434 0.09671 6.43450 4.17910 1.78000 1.49080 1.90670 27.15700 0.52600 68.16450 1.11489999294 'International Tables Volume C Table 6.1.1.4 (pp. 500-502)' 'Henke, Gullikson and Davis, At. Data and Nucl. Data Tables, 1993, 54, 2'

loop_
_geom_angle_atom_site_label_1
_geom_angle_atom_site_label_2
_geom_angle_atom_site_label_3
_geom_angle
Cl2 Ru1 Cl1 96.76(3)
P1 Ru1 Cl1 89.37(3)
P1 Ru1 Cl2 88.17(2)
P2 Ru1 Cl1 90.98(3)
P2 Ru1 Cl2 88.39(2)
P2 Ru1 P1 176.56(3)
N1 Ru1 Cl1 168.54(8)
N1 Ru1 Cl2 94.71(8)
N1 Ru1 P1 90.82(7)
N1 Ru1 P2 89.52(7)
N2 Ru1 Cl1 89.67(9)
N2 Ru1 Cl2 173.56(9)
N2 Ru1 P1 92.34(7)
N2 Ru1 P2 91.09(7)
N2 Ru1 N1 78.87(12)
C10 P1 Ru1 113.36(10)
C16 P1 Ru1 113.14(9)
C16 P1 C10 105.56(14)
C22 P1 Ru1 121.23(10)
C22 P1 C10 99.79(14)
C22 P1 C16 101.78(13)
C28 P2 Ru1 114.63(10)
C34 P2 Ru1 113.12(10)
C34 P2 C28 104.95(14)
C40 P2 Ru1 120.62(10)
C40 P2 C28 99.99(13)
C40 P2 C34 101.41(14)
C1 N1 Ru1 127.0(2)
C9 N1 Ru1 113.8(2)
C9 N1 C1 119.2(3)
H2 N2 Ru1 121.65(8)
C8 N2 Ru1 116.7(3)
C8 N2 H2 121.7(2)
H1 C1 N1 119.8(2)
C2 C1 N1 120.5(4)
C2 C1 H1 119.8(2)
H2a C2 C1 119.5(2)
C3 C2 C1 121.0(4)
C3 C2 H2a 119.5(2)
H3 C3 C2 120.2(2)
C4 C3 C2 119.7(3)
C4 C3 H3 120.2(2)
C5 C4 C3 122.6(4)
C9 C4 C3 117.4(3)
C9 C4 C5 120.0(4)
H5a C5 C4 108.9(3)
H5b C5 C4 108.9(2)
H5b C5 H5a 107.7
C6 C5 C4 113.3(4)
C6 C5 H5a 108.9(3)
C6 C5 H5b 108.9(4)
H6a C6 C5 107.8(4)
H6b C6 C5 107.8(3)
H6b C6 H6a 107.1
C7 C6 C5 118.0(5)
C7 C6 H6a 107.8(4)
C7 C6 H6b 107.8(3)
H7a C7 C6 108.6(4)
H7b C7 C6 108.6(4)
H7b C7 H7a 107.6
C8 C7 C6 114.5(4)
C8 C7 H7a 108.6(3)
C8 C7 H7b 108.6(3)
C7 C8 N2 125.6(4)
C9 C8 N2 114.8(3)
C9 C8 C7 119.7(4)
C4 C9 N1 122.3(3)
C8 C9 N1 115.7(3)
C8 C9 C4 122.0(3)
C11 C10 P1 126.3(3)
C15 C10 P1 115.2(2)
C15 C10 C11 118.4(3)
H11 C11 C10 119.71(19)
C12 C11 C10 120.6(3)
C12 C11 H11 119.7(2)
H12 C12 C11 119.9(2)
C13 C12 C11 120.2(3)
C13 C12 H12 119.9(2)
H13 C13 C12 119.9(2)
C14 C13 C12 120.1(3)
C14 C13 H13 119.9(2)
H14 C14 C13 120.1(2)
C15 C14 C13 119.7(3)
C15 C14 H14 120.1(2)
C14 C15 C10 120.9(3)
H15 C15 C10 119.5(2)
H15 C15 C14 119.5(2)
C17 C16 P1 122.1(2)
C21 C16 P1 120.2(2)
C21 C16 C17 117.3(3)
H17 C17 C16 119.02(19)
C18 C17 C16 122.0(3)
C18 C17 H17 119.0(2)
H18 C18 C17 120.2(2)
C19 C18 C17 119.7(3)
C19 C18 H18 120.2(2)
H19 C19 C18 120.2(2)
C20 C19 C18 119.7(3)
C20 C19 H19 120.2(2)
H20 C20 C19 119.7(2)
C21 C20 C19 120.6(4)
C21 C20 H20 119.7(2)
C20 C21 C16 120.8(3)
H21 C21 C16 119.58(18)
H21 C21 C20 119.6(2)
C23 C22 P1 119.9(2)
C27 C22 P1 120.8(2)
C27 C22 C23 119.3(3)
H23 C23 C22 119.9(2)
C24 C23 C22 120.2(4)
C24 C23 H23 119.9(2)
H24 C24 C23 119.9(2)
C25 C24 C23 120.2(3)
C25 C24 H24 119.9(2)
H25 C25 C24 119.9(2)
C26 C25 C24 120.3(3)
C26 C25 H25 119.9(2)
H26 C26 C25 120.2(2)
C27 C26 C25 119.5(3)
C27 C26 H26 120.2(2)
C26 C27 C22 120.5(3)
H27 C27 C22 119.77(17)
H27 C27 C26 119.8(2)
C29 C28 P2 125.8(2)
C33 C28 P2 115.6(2)
C33 C28 C29 118.5(3)
H29 C29 C28 119.83(19)
C30 C29 C28 120.3(3)
C30 C29 H29 119.8(2)
H30 C30 C29 119.7(2)
C31 C30 C29 120.5(3)
C31 C30 H30 119.7(2)
H31 C31 C30 120.3(2)
C32 C31 C30 119.5(3)
C32 C31 H31 120.3(2)
H32 C32 C31 119.9(2)
C33 C32 C31 120.3(3)
C33 C32 H32 119.86(19)
C32 C33 C28 120.8(3)
H33 C33 C28 119.61(17)
H33 C33 C32 119.61(19)
C35 C34 P2 121.0(2)
C39 C34 P2 119.7(2)
C39 C34 C35 119.1(3)
H35 C35 C34 120.01(19)
C36 C35 C34 120.0(3)
C36 C35 H35 120.0(2)
H36 C36 C35 119.8(2)
C37 C36 C35 120.4(4)
C37 C36 H36 119.8(2)
H37 C37 C36 119.9(2)
C38 C37 C36 120.3(3)
C38 C37 H37 119.9(2)
H38 C38 C37 120.1(2)
C39 C38 C37 119.9(4)
C39 C38 H38 120.1(2)
C38 C39 C34 120.1(3)
H39 C39 C34 119.95(19)
H39 C39 C38 119.9(2)
C41 C40 P2 119.3(2)
C45 C40 P2 121.0(2)
C45 C40 C41 119.6(3)
H41 C41 C40 120.0(2)
C42 C41 C40 120.0(3)
C42 C41 H41 120.0(2)
H42 C42 C41 119.7(2)
C43 C42 C41 120.6(3)
C43 C42 H42 119.7(2)
H43 C43 C42 120.3(2)
C44 C43 C42 119.4(3)
C44 C43 H43 120.3(2)
H44 C44 C43 119.8(2)
C45 C44 C43 120.5(3)
C45 C44 H44 119.76(19)
C44 C45 C40 119.9(3)
H45 C45 C40 120.03(18)
H45 C45 C44 120.03(19)

loop_
_geom_bond_atom_site_label_1
_geom_bond_atom_site_label_2
_geom_bond_distance
Ru1 Cl1 2.4450(8)
Ru1 Cl2 2.4441(8)
Ru1 P1 2.3605(8)
Ru1 P2 2.3680(8)
Ru1 N1 2.057(2)
Ru1 N2 2.051(3)
P1 C10 1.845(3)
P1 C16 1.831(3)
P1 C22 1.843(3)
P2 C28 1.841(3)
P2 C34 1.830(3)
P2 C40 1.835(3)
N1 C1 1.324(4)
N1 C9 1.375(4)
N2 H2 0.8600
N2 C8 1.319(5)
C1 H1 0.9300
C1 C2 1.406(5)
C2 H2a 0.9300
C2 C3 1.361(6)
C3 H3 0.9300
C3 C4 1.388(6)
C4 C5 1.490(6)
C4 C9 1.403(4)
C5 H5a 0.9700
C5 H5b 0.9700
C5 C6 1.521(8)
C6 H6a 0.9700
C6 H6b 0.9700
C6 C7 1.451(8)
C7 H7a 0.9700
C7 H7b 0.9700
C7 C8 1.463(6)
C8 C9 1.459(5)
C10 C11 1.384(5)
C10 C15 1.404(4)
C11 H11 0.9300
C11 C12 1.397(5)
C12 H12 0.9300
C12 C13 1.373(6)
C13 H13 0.9300
C13 C14 1.388(6)
C14 H14 0.9300
C14 C15 1.381(5)
C15 H15 0.9300
C16 C17 1.390(4)
C16 C21 1.394(4)
C17 H17 0.9300
C17 C18 1.382(5)
C18 H18 0.9300
C18 C19 1.382(6)
C19 H19 0.9300
C19 C20 1.370(5)
C20 H20 0.9300
C20 C21 1.390(5)
C21 H21 0.9300
C22 C23 1.399(4)
C22 C27 1.377(4)
C23 H23 0.9300
C23 C24 1.388(5)
C24 H24 0.9300
C24 C25 1.373(6)
C25 H25 0.9300
C25 C26 1.388(5)
C26 H26 0.9300
C26 C27 1.401(4)
C27 H27 0.9300
C28 C29 1.387(4)
C28 C33 1.390(4)
C29 H29 0.9300
C29 C30 1.396(5)
C30 H30 0.9300
C30 C31 1.376(5)
C31 H31 0.9300
C31 C32 1.379(5)
C32 H32 0.9300
C32 C33 1.389(4)
C33 H33 0.9300
C34 C35 1.394(5)
C34 C39 1.392(5)
C35 H35 0.9300
C35 C36 1.391(5)
C36 H36 0.9300
C36 C37 1.374(7)
C37 H37 0.9300
C37 C38 1.377(6)
C38 H38 0.9300
C38 C39 1.399(5)
C39 H39 0.9300
C40 C41 1.391(4)
C40 C45 1.386(4)
C41 H41 0.9300
C41 C42 1.382(5)
C42 H42 0.9300
C42 C43 1.393(5)
C43 H43 0.9300
C43 C44 1.373(5)
C44 H44 0.9300
C44 C45 1.398(4)
C45 H45 0.9300

loop_
_twin_individual_id
_twin_individual_mass_fraction_refined
1 1.02(2)
2 -0.02(2)
